data_1527982
loop_
_publ_author_name
'Reid, A.F.'
'Ringwood, A.E.'

_publ_section_title
;
 The crystal chemistry of dense M2 O4 polymorphs: High pressure Ca2 Ge O4
 of K2 Ni F4 structure type
;
_journal_name_full 'Journal of Solid State Chemistry'
_journal_page_first 557
_journal_page_last 565
_journal_volume 1
_journal_year 1970
_chemical_formula_sum 'Ca2 Ge O4'
_chemical_name_systematic 'Ca2 (Ge O4)'
_space_group_IT_number 139
_symmetry_space_group_name_Hall '-I 4 2'
_symmetry_space_group_name_H-M 'I 4/m m m'
_cell_angle_alpha 90
_cell_angle_beta 90
_cell_angle_gamma 90
_cell_formula_units_Z 2
_cell_length_a 3.7
_cell_length_b 3.7
_cell_length_c 11.88
_cell_volume 162.637
_citation_journal_id_ASTM JSSCBI
_cod_data_source_file Reid_JSSCBI_1970_1942.cif
_cod_data_source_block Ca2Ge1O4
_cod_original_cell_volume 162.6372
_cod_original_formula_sum 'Ca2 Ge1 O4'
_cod_database_code 1527982

loop_
_symmetry_equiv_pos_as_xyz
x,y,z
-y,x,z
-x,-y,z
y,-x,z
x,-y,-z
y,x,-z
-x,y,-z
-y,-x,-z
-x,-y,-z
y,-x,-z
x,y,-z
-y,x,-z
-x,y,z
-y,-x,z
x,-y,z
y,x,z
x+1/2,y+1/2,z+1/2
-y+1/2,x+1/2,z+1/2
-x+1/2,-y+1/2,z+1/2
y+1/2,-x+1/2,z+1/2
x+1/2,-y+1/2,-z+1/2
y+1/2,x+1/2,-z+1/2
-x+1/2,y+1/2,-z+1/2
-y+1/2,-x+1/2,-z+1/2
-x+1/2,-y+1/2,-z+1/2
y+1/2,-x+1/2,-z+1/2
x+1/2,y+1/2,-z+1/2
-y+1/2,x+1/2,-z+1/2
-x+1/2,y+1/2,z+1/2
-y+1/2,-x+1/2,z+1/2
x+1/2,-y+1/2,z+1/2
y+1/2,x+1/2,z+1/2

loop_
_atom_site_label
_atom_site_type_symbol
_atom_site_fract_x
_atom_site_fract_y
_atom_site_fract_z
_atom_site_occupancy
_atom_site_U_iso_or_equiv
Ge1 Ge+4 0 0 0 1 0.0
O2 O-2 0 0 0.162 1 0.0
O1 O-2 0.5 0 0 1 0.0
Ca1 Ca+2 0 0 0.353 1 0.0
